data_7720915
loop_
_publ_author_name
'Kuchuk, Ekaterina'
'Giffin, Kaitie A.'
'Welle, Alexandre'
'Dauw, Katty Den'
'Fernandez, Alvaro'
'Cordier, Marie'
'Roisnel, Thierry'
'Carpentier, Jean-Francois'
'Kirillov, Evgueni'

_publ_section_title
;
 Ph<sub>2</sub>Si-bridged constrained-geometry complexes of hafnium and
 titanium for copolymerization of ethylene and 1-octene: an experimental
 and computational comparison.
;
_journal_issue 19
_journal_name_full 'Dalton transactions (Cambridge, England : 2003)'
_journal_page_first 7512
_journal_page_last 7520
_journal_paper_doi 10.1039/d6dt00602g
_journal_volume 55
_journal_year 2026
_chemical_compound_source 'synthesis as described'
_chemical_formula_moiety 'C37 H43 Cl2 Hf N Si, C6 H6'
_chemical_formula_sum 'C43 H49 Cl2 Hf N Si'
_chemical_formula_weight 857.31
_space_group_crystal_system triclinic
_space_group_IT_number 2
_space_group_name_Hall '-P 1'
_space_group_name_H-M_alt 'P -1'
_atom_sites_solution_hydrogens geom
_atom_sites_solution_primary dual
_audit_update_record
;
2025-10-24 deposited with the CCDC.	2026-04-22 downloaded from the CCDC.
;
_cell_angle_alpha 78.369(4)
_cell_angle_beta 85.156(4)
_cell_angle_gamma 76.250(3)
_cell_formula_units_Z 2
_cell_length_a 9.6214(10)
_cell_length_b 10.8140(11)
_cell_length_c 19.814(2)
_cell_measurement_reflns_used 9800
_cell_measurement_temperature 150(2)
_cell_measurement_theta_max 27.4954
_cell_measurement_theta_min 2.5988
_cell_measurement_wavelength 0.710730
_cell_volume 1959.9(3)
_computing_cell_refinement 'APEX3 (Bruker, 2015)'
_computing_data_collection 'Bruker APEX3 (Bruker, 2015)'
_computing_data_reduction 'SAINT (Bruker, 2014)'
_computing_molecular_graphics
;
   'SXGRAPH (L. Farrugia, 1999), Mercury (CSD, 2020)'
;
_computing_publication_material 'CRYSCALC (T. Roisnel, local program, ver. 2023)'
_computing_structure_refinement 'SHELXL-2018_3 (Sheldrick, 2018)'
_computing_structure_solution 'SHELXT 2018_2 (Sheldrick, 2018)'
_diffrn_ambient_temperature 150(2)
_diffrn_detector CMOS-PHOTON70
_diffrn_detector_area_resol_mean 7.39
_diffrn_measured_fraction_theta_full 0.999
_diffrn_measured_fraction_theta_max 0.992
_diffrn_measurement_device_type 'D8 VENTURE Bruker AXS'
_diffrn_measurement_method 'rotation images'
_diffrn_orient_matrix_UB_11 -0.0662342
_diffrn_orient_matrix_UB_12 0.0874111
_diffrn_orient_matrix_UB_13 -0.0106208
_diffrn_orient_matrix_UB_21 0.0338002
_diffrn_orient_matrix_UB_22 0.0245471
_diffrn_orient_matrix_UB_23 0.0407518
_diffrn_orient_matrix_UB_31 0.0770501
_diffrn_orient_matrix_UB_32 0.0339184
_diffrn_orient_matrix_UB_33 -0.0297583
_diffrn_radiation_monochromator 'multilayer monochromator'
_diffrn_radiation_probe x-ray
_diffrn_radiation_source 'Incoatec microfocus sealed tube'
_diffrn_radiation_type MoK\a
_diffrn_radiation_wavelength 0.71073
_diffrn_reflns_av_R_equivalents 0.0313
_diffrn_reflns_av_unetI/netI 0.0294
_diffrn_reflns_limit_h_max 12
_diffrn_reflns_limit_h_min -12
_diffrn_reflns_limit_k_max 14
_diffrn_reflns_limit_k_min -14
_diffrn_reflns_limit_l_max 25
_diffrn_reflns_limit_l_min -24
_diffrn_reflns_number 30817
_diffrn_reflns_theta_full 25.242
_diffrn_reflns_theta_max 27.506
_diffrn_reflns_theta_min 2.055
_diffrn_source_current 1.00
_diffrn_source_power 50.0
_diffrn_source_voltage 50.00
_exptl_absorpt_coefficient_mu 2.858
_exptl_absorpt_correction_T_max 0.819
_exptl_absorpt_correction_T_min 0.747
_exptl_absorpt_correction_type multi-scan
_exptl_absorpt_process_details
;
  [Sheldrick, G.M. (2014). SADABS Bruker AXS Inc., Madison, Wisconsin, USA]
;
_exptl_crystal_colour yellow
_exptl_crystal_density_diffrn 1.453
_exptl_crystal_description stick
_exptl_crystal_F_000 868
_exptl_crystal_size_max 0.150
_exptl_crystal_size_mid 0.070
_exptl_crystal_size_min 0.070
_refine_diff_density_max 0.937
_refine_diff_density_min -0.836
_refine_diff_density_rms 0.078
_refine_ls_extinction_method none
_refine_ls_goodness_of_fit_ref 1.035
_refine_ls_hydrogen_treatment constr
_refine_ls_matrix_type full
_refine_ls_number_parameters 421
_refine_ls_number_reflns 8940
_refine_ls_number_restraints 74
_refine_ls_restrained_S_all 1.062
_refine_ls_R_factor_all 0.0237
_refine_ls_R_factor_gt 0.0209
_refine_ls_shift/su_max 0.007
_refine_ls_shift/su_mean 0.000
_refine_ls_structure_factor_coef Fsqd
_refine_ls_weighting_details 'w=1/[\s^2^(Fo^2^)+(0.0161P)^2^+1.5950P] where P=(Fo^2^+2Fc^2^)/3'
_refine_ls_weighting_scheme calc
_refine_ls_wR_factor_gt 0.0453
_refine_ls_wR_factor_ref 0.0464
_reflns_number_gt 8353
_reflns_number_total 8940
_reflns_threshold_expression >2sigma(I)
_cod_data_source_file d6dt00602g2.cif
_cod_data_source_block EAK103
_cod_depositor_comments 'Adding full bibliography for 7720914--7720916.cif.'
_cod_database_code 7720915

loop_
_space_group_symop_operation_xyz
'x, y, z'
'-x, -y, -z'

loop_
_atom_site_label
_atom_site_type_symbol
_atom_site_fract_x
_atom_site_fract_y
_atom_site_fract_z
_atom_site_U_iso_or_equiv
_atom_site_adp_type
_atom_site_occupancy
_atom_site_site_symmetry_order
_atom_site_calc_flag
_atom_site_refinement_flags_posn
_atom_site_refinement_flags_adp
_atom_site_refinement_flags_occupancy
_atom_site_disorder_assembly
_atom_site_disorder_group
Hf1 Hf 0.51182(2) 0.39088(2) 0.31052(2) 0.01454(3) Uani 1 1 d . . . . .
Cl1 Cl 0.61608(6) 0.27619(5) 0.41555(3) 0.02619(12) Uani 1 1 d . . . . .
Cl2 Cl 0.68989(6) 0.49602(6) 0.25261(3) 0.02863(13) Uani 1 1 d . . . . .
Si1 Si 0.30613(6) 0.26864(5) 0.26122(3) 0.01542(12) Uani 1 1 d . . . . .
N1 N 0.49048(19) 0.25442(16) 0.25765(9) 0.0161(4) Uani 1 1 d . . . . .
C1 C 0.6073(2) 0.1637(2) 0.22620(12) 0.0216(5) Uani 1 1 d . . . . .
C2 C 0.7421(3) 0.1335(3) 0.26771(15) 0.0340(6) Uani 1 1 d . . . . .
H2A H 0.772454 0.213913 0.267411 0.051 Uiso 1 1 calc R U . . .
H2B H 0.818691 0.073565 0.247001 0.051 Uiso 1 1 calc R U . . .
H2C H 0.721574 0.093562 0.315328 0.051 Uiso 1 1 calc R U . . .
C3 C 0.6395(3) 0.2286(2) 0.15254(13) 0.0285(5) Uani 1 1 d . . . . .
H3A H 0.552416 0.251626 0.126142 0.043 Uiso 1 1 calc R U . . .
H3B H 0.714127 0.168699 0.130783 0.043 Uiso 1 1 calc R U . . .
H3C H 0.672713 0.307206 0.153444 0.043 Uiso 1 1 calc R U . . .
C4 C 0.5652(3) 0.0360(2) 0.22597(15) 0.0316(6) Uani 1 1 d . . . . .
H4A H 0.551219 -0.007794 0.273562 0.047 Uiso 1 1 calc R U . . .
H4B H 0.641474 -0.019726 0.202605 0.047 Uiso 1 1 calc R U . . .
H4C H 0.476081 0.053653 0.201597 0.047 Uiso 1 1 calc R U . . .
C5 C 0.2071(2) 0.2973(2) 0.17963(12) 0.0200(4) Uani 1 1 d . . . . .
C6 C 0.2522(3) 0.2385(3) 0.12293(14) 0.0344(6) Uani 1 1 d . . . . .
H6 H 0.343061 0.179877 0.123020 0.041 Uiso 1 1 calc R U . . .
C7 C 0.1678(3) 0.2633(3) 0.06609(15) 0.0443(7) Uani 1 1 d . . . . .
H7 H 0.202097 0.223013 0.027633 0.053 Uiso 1 1 calc R U . . .
C8 C 0.0350(3) 0.3458(3) 0.06525(15) 0.0403(7) Uani 1 1 d . . . . .
H8 H -0.022883 0.362331 0.026449 0.048 Uiso 1 1 calc R U . . .
C9 C -0.0139(3) 0.4045(3) 0.12109(16) 0.0423(7) Uani 1 1 d . . . . .
H9 H -0.106152 0.460971 0.121069 0.051 Uiso 1 1 calc R U . . .
C10 C 0.0716(3) 0.3811(3) 0.17720(14) 0.0320(6) Uani 1 1 d . . . . .
H10 H 0.037241 0.423158 0.215045 0.038 Uiso 1 1 calc R U . . .
C11 C 0.2520(10) 0.1335(8) 0.3243(5) 0.0251(4) Uani 0.348(3) 1 d G . P A -1
C12 C 0.1180(8) 0.1054(6) 0.3258(3) 0.0251(4) Uani 0.348(3) 1 d G . P A -1
H12 H 0.051985 0.151103 0.291304 0.030 Uiso 0.348(3) 1 calc R U P A -1
C13 C 0.0804(6) 0.0105(6) 0.3778(4) 0.0251(4) Uani 0.348(3) 1 d G . P A -1
H13 H -0.011162 -0.008715 0.378816 0.030 Uiso 0.348(3) 1 calc R U P A -1
C14 C 0.1770(6) -0.0564(6) 0.4283(3) 0.0251(4) Uani 0.348(3) 1 d G . P A -1
H14 H 0.151318 -0.121260 0.463819 0.030 Uiso 0.348(3) 1 calc R U P A -1
C15 C 0.3110(7) -0.0283(8) 0.4268(5) 0.0251(4) Uani 0.348(3) 1 d G . P A -1
H15 H 0.376947 -0.073989 0.461312 0.030 Uiso 0.348(3) 1 calc R U P A -1
C16 C 0.3485(8) 0.0666(10) 0.3748(6) 0.0251(4) Uani 0.348(3) 1 d G . P A -1
H16 H 0.440098 0.085830 0.373802 0.030 Uiso 0.348(3) 1 calc R U P A -1
C11B C 0.2462(9) 0.1348(7) 0.3284(5) 0.0251(4) Uani 0.289(3) 1 d G . P A -2
C12B C 0.1012(8) 0.1348(6) 0.3341(3) 0.0251(4) Uani 0.289(3) 1 d G . P A -2
H12B H 0.037490 0.192308 0.301531 0.030 Uiso 0.289(3) 1 calc R U P A -2
C13B C 0.0495(6) 0.0505(6) 0.3873(3) 0.0251(4) Uani 0.289(3) 1 d G . P A -2
H13B H -0.049626 0.050395 0.391212 0.030 Uiso 0.289(3) 1 calc R U P A -2
C14B C 0.1427(8) -0.0338(6) 0.4350(3) 0.0251(4) Uani 0.289(3) 1 d G . P A -2
H14B H 0.107297 -0.091373 0.471375 0.030 Uiso 0.289(3) 1 calc R U P A -2
C15B C 0.2876(7) -0.0337(8) 0.4293(5) 0.0251(4) Uani 0.289(3) 1 d G . P A -2
H15B H 0.351337 -0.091229 0.461857 0.030 Uiso 0.289(3) 1 calc R U P A -2
C16B C 0.3394(7) 0.0506(9) 0.3760(6) 0.0251(4) Uani 0.289(3) 1 d G . P A -2
H16B H 0.438456 0.050684 0.372177 0.030 Uiso 0.289(3) 1 calc R U P A -2
C11C C 0.2561(8) 0.1246(7) 0.3210(4) 0.0251(4) Uani 0.363(3) 1 d G . P A -3
C12C C 0.1312(7) 0.0904(5) 0.3090(3) 0.0251(4) Uani 0.363(3) 1 d G . P A -3
H12C H 0.075865 0.136722 0.270548 0.030 Uiso 0.363(3) 1 calc R U P A -3
C13C C 0.0873(5) -0.0115(5) 0.3533(3) 0.0251(4) Uani 0.363(3) 1 d G . P A -3
H13C H 0.001942 -0.034901 0.345064 0.030 Uiso 0.363(3) 1 calc R U P A -3
C14C C 0.1683(6) -0.0793(5) 0.4095(3) 0.0251(4) Uani 0.363(3) 1 d G . P A -3
H14C H 0.138285 -0.148961 0.439752 0.030 Uiso 0.363(3) 1 calc R U P A -3
C15C C 0.2932(6) -0.0451(7) 0.4215(4) 0.0251(4) Uani 0.363(3) 1 d G . P A -3
H15C H 0.348552 -0.091399 0.459925 0.030 Uiso 0.363(3) 1 calc R U P A -3
C16C C 0.3371(7) 0.0569(9) 0.3772(5) 0.0251(4) Uani 0.363(3) 1 d G . P A -3
H16C H 0.422477 0.080224 0.385409 0.030 Uiso 0.363(3) 1 calc R U P A -3
C17 C 0.2657(2) 0.42075(19) 0.29700(11) 0.0151(4) Uani 1 1 d . . . . .
C18 C 0.2668(2) 0.4346(2) 0.36843(11) 0.0156(4) Uani 1 1 d . . . . .
C19 C 0.3151(2) 0.5490(2) 0.37128(12) 0.0178(4) Uani 1 1 d . . . . .
C20 C 0.3357(2) 0.6148(2) 0.30130(11) 0.0168(4) Uani 1 1 d . . . . .
C21 C 0.3027(2) 0.53770(19) 0.25614(11) 0.0154(4) Uani 1 1 d . . . . .
C22 C 0.3267(2) 0.5739(2) 0.18459(11) 0.0170(4) Uani 1 1 d . . . . .
H22 H 0.312057 0.519931 0.154757 0.020 Uiso 1 1 calc R U . . .
C23 C 0.3713(2) 0.6867(2) 0.15699(11) 0.0190(4) Uani 1 1 d . . . . .
C24 C 0.3950(3) 0.7648(2) 0.20278(12) 0.0222(5) Uani 1 1 d . . . . .
H24 H 0.423215 0.843489 0.183903 0.027 Uiso 1 1 calc R U . . .
C25 C 0.3788(2) 0.7313(2) 0.27275(12) 0.0217(5) Uani 1 1 d . . . . .
H25 H 0.396260 0.785498 0.301821 0.026 Uiso 1 1 calc R U . . .
C26 C 0.3973(3) 0.7209(2) 0.07893(12) 0.0236(5) Uani 1 1 d . . . . .
C27 C 0.2677(3) 0.7111(3) 0.04176(13) 0.0337(6) Uani 1 1 d . . . . .
H27A H 0.283630 0.735722 -0.008154 0.051 Uiso 1 1 calc R U . . .
H27B H 0.181468 0.769480 0.056801 0.051 Uiso 1 1 calc R U . . .
H27C H 0.255135 0.621793 0.052926 0.051 Uiso 1 1 calc R U . . .
C28 C 0.5303(3) 0.6250(3) 0.05800(14) 0.0354(6) Uani 1 1 d . . . . .
H28A H 0.548728 0.646289 0.008093 0.053 Uiso 1 1 calc R U . . .
H28B H 0.514524 0.536875 0.070431 0.053 Uiso 1 1 calc R U . . .
H28C H 0.612890 0.630516 0.082077 0.053 Uiso 1 1 calc R U . . .
C29 C 0.4213(3) 0.8592(3) 0.05556(14) 0.0380(7) Uani 1 1 d . . . . .
H29A H 0.506798 0.866278 0.076725 0.057 Uiso 1 1 calc R U . . .
H29B H 0.337840 0.921512 0.069832 0.057 Uiso 1 1 calc R U . . .
H29C H 0.434462 0.877682 0.005240 0.057 Uiso 1 1 calc R U . . .
C30 C 0.2358(2) 0.3536(2) 0.43109(12) 0.0196(4) Uani 1 1 d . . . . .
H30 H 0.205572 0.276635 0.429877 0.024 Uiso 1 1 calc R U . . .
C31 C 0.2494(2) 0.3861(2) 0.49342(12) 0.0214(5) Uani 1 1 d . . . . .
C32 C 0.2971(3) 0.5009(2) 0.49440(12) 0.0239(5) Uani 1 1 d . . . . .
H32 H 0.306633 0.522611 0.537638 0.029 Uiso 1 1 calc R U . . .
C33 C 0.3295(3) 0.5806(2) 0.43562(12) 0.0221(5) Uani 1 1 d . . . . .
H33 H 0.361199 0.656287 0.437963 0.027 Uiso 1 1 calc R U . . .
C34 C 0.2115(2) 0.3050(2) 0.56247(12) 0.0315(6) Uani 1 1 d D . . . .
C35 C 0.1872(8) 0.1732(5) 0.5568(4) 0.0327(7) Uani 0.432(3) 1 d D U P B 1
H35A H 0.112424 0.185204 0.523862 0.049 Uiso 0.432(3) 1 calc R U P B 1
H35B H 0.157294 0.129695 0.602041 0.049 Uiso 0.432(3) 1 calc R U P B 1
H35C H 0.276377 0.120127 0.540673 0.049 Uiso 0.432(3) 1 calc R U P B 1
C36 C 0.0827(5) 0.3818(6) 0.5980(3) 0.0327(7) Uani 0.432(3) 1 d D U P B 1
H36A H 0.108532 0.455886 0.611091 0.049 Uiso 0.432(3) 1 calc R U P B 1
H36B H 0.053174 0.325906 0.639346 0.049 Uiso 0.432(3) 1 calc R U P B 1
H36C H 0.003495 0.413043 0.566356 0.049 Uiso 0.432(3) 1 calc R U P B 1
C37 C 0.3431(5) 0.2794(8) 0.6061(3) 0.0327(7) Uani 0.432(3) 1 d D U P B 1
H37A H 0.425547 0.227736 0.584113 0.049 Uiso 0.432(3) 1 calc R U P B 1
H37B H 0.323902 0.231852 0.652239 0.049 Uiso 0.432(3) 1 calc R U P B 1
H37C H 0.363910 0.362049 0.609903 0.049 Uiso 0.432(3) 1 calc R U P B 1
C35B C 0.1297(10) 0.2067(8) 0.5546(5) 0.0327(7) Uani 0.267(3) 1 d D U P B 2
H35D H 0.178266 0.157799 0.519380 0.049 Uiso 0.267(3) 1 calc R U P B 2
H35E H 0.032450 0.251113 0.540563 0.049 Uiso 0.267(3) 1 calc R U P B 2
H35F H 0.125170 0.147056 0.598658 0.049 Uiso 0.267(3) 1 calc R U P B 2
C36B C 0.1042(9) 0.4134(7) 0.5938(5) 0.0327(7) Uani 0.267(3) 1 d D U P B 2
H36D H 0.011857 0.432652 0.572057 0.049 Uiso 0.267(3) 1 calc R U P B 2
H36E H 0.142205 0.491807 0.585578 0.049 Uiso 0.267(3) 1 calc R U P B 2
H36F H 0.091314 0.383768 0.643581 0.049 Uiso 0.267(3) 1 calc R U P B 2
C37B C 0.3300(9) 0.2475(9) 0.6126(5) 0.0327(7) Uani 0.267(3) 1 d D U P B 2
H37D H 0.291422 0.202779 0.655491 0.049 Uiso 0.267(3) 1 calc R U P B 2
H37E H 0.370326 0.316813 0.622460 0.049 Uiso 0.267(3) 1 calc R U P B 2
H37F H 0.405156 0.185624 0.592390 0.049 Uiso 0.267(3) 1 calc R U P B 2
C35C C 0.2309(9) 0.1637(5) 0.5497(5) 0.0327(7) Uani 0.301(3) 1 d D U P B 3
H35G H 0.209781 0.107256 0.592715 0.049 Uiso 0.301(3) 1 calc R U P B 3
H35H H 0.329809 0.131865 0.533781 0.049 Uiso 0.301(3) 1 calc R U P B 3
H35I H 0.165275 0.163312 0.514524 0.049 Uiso 0.301(3) 1 calc R U P B 3
C36C C 0.0594(5) 0.3472(8) 0.5886(5) 0.0327(7) Uani 0.301(3) 1 d D U P B 3
H36G H 0.031310 0.442054 0.580320 0.049 Uiso 0.301(3) 1 calc R U P B 3
H36H H 0.051988 0.313068 0.638172 0.049 Uiso 0.301(3) 1 calc R U P B 3
H36I H -0.004214 0.313833 0.564308 0.049 Uiso 0.301(3) 1 calc R U P B 3
C37C C 0.3179(8) 0.2895(11) 0.6182(4) 0.0327(7) Uani 0.301(3) 1 d D U P B 3
H37G H 0.318627 0.374920 0.627601 0.049 Uiso 0.301(3) 1 calc R U P B 3
H37H H 0.413841 0.248517 0.602351 0.049 Uiso 0.301(3) 1 calc R U P B 3
H37I H 0.289440 0.235157 0.660449 0.049 Uiso 0.301(3) 1 calc R U P B 3
C38 C 0.8545(4) 0.7983(3) 0.1296(2) 0.0540(9) Uani 1 1 d . . . . .
H38 H 0.793806 0.748829 0.117828 0.065 Uiso 1 1 calc R U . . .
C39 C 0.9249(3) 0.7577(3) 0.19051(19) 0.0473(8) Uani 1 1 d . . . . .
H39 H 0.912418 0.681063 0.221197 0.057 Uiso 1 1 calc R U . . .
C40 C 1.0134(3) 0.8295(3) 0.20634(16) 0.0427(7) Uani 1 1 d . . . . .
H40 H 1.063305 0.801851 0.248079 0.051 Uiso 1 1 calc R U . . .
C41 C 1.0306(3) 0.9413(3) 0.16224(18) 0.0442(7) Uani 1 1 d . . . . .
H41 H 1.091454 0.990816 0.173701 0.053 Uiso 1 1 calc R U . . .
C42 C 0.9594(4) 0.9810(3) 0.10162(17) 0.0481(8) Uani 1 1 d . . . . .
H42 H 0.971356 1.057713 0.070901 0.058 Uiso 1 1 calc R U . . .
C43 C 0.8712(4) 0.9095(3) 0.08567(17) 0.0527(9) Uani 1 1 d . . . . .
H43 H 0.821357 0.937173 0.043939 0.063 Uiso 1 1 calc R U . . .

loop_
_atom_site_aniso_label
_atom_site_aniso_U_11
_atom_site_aniso_U_22
_atom_site_aniso_U_33
_atom_site_aniso_U_23
_atom_site_aniso_U_13
_atom_site_aniso_U_12
Hf1 0.01432(5) 0.01513(5) 0.01438(5) -0.00231(3) -0.00211(3) -0.00356(3)
Cl1 0.0301(3) 0.0269(3) 0.0194(3) -0.0016(2) -0.0091(2) -0.0016(2)
Cl2 0.0216(3) 0.0305(3) 0.0347(3) -0.0018(2) 0.0025(2) -0.0124(2)
Si1 0.0178(3) 0.0142(3) 0.0151(3) -0.0018(2) -0.0026(2) -0.0053(2)
N1 0.0164(9) 0.0155(8) 0.0157(9) -0.0029(7) -0.0010(7) -0.0023(7)
C1 0.0214(11) 0.0196(10) 0.0220(12) -0.0076(9) 0.0005(9) 0.0014(9)
C2 0.0249(13) 0.0391(14) 0.0337(15) -0.0140(12) -0.0046(11) 0.0083(11)
C3 0.0305(13) 0.0276(12) 0.0243(13) -0.0064(10) 0.0063(10) -0.0019(10)
C4 0.0392(15) 0.0188(11) 0.0346(15) -0.0080(10) 0.0020(12) -0.0009(10)
C5 0.0246(11) 0.0186(10) 0.0186(11) -0.0006(9) -0.0053(9) -0.0094(9)
C6 0.0314(14) 0.0443(15) 0.0312(15) -0.0161(12) -0.0066(11) -0.0063(12)
C7 0.0479(18) 0.066(2) 0.0278(15) -0.0202(14) -0.0065(13) -0.0189(16)
C8 0.0434(16) 0.0539(18) 0.0282(15) 0.0026(13) -0.0186(13) -0.0226(14)
C9 0.0363(15) 0.0475(17) 0.0415(18) -0.0050(14) -0.0205(13) -0.0026(13)
C10 0.0306(13) 0.0341(13) 0.0307(14) -0.0088(11) -0.0112(11) -0.0002(11)
C11 0.0265(8) 0.0206(9) 0.0282(8) -0.0001(6) -0.0005(7) -0.0091(5)
C12 0.0265(8) 0.0206(9) 0.0282(8) -0.0001(6) -0.0005(7) -0.0091(5)
C13 0.0265(8) 0.0206(9) 0.0282(8) -0.0001(6) -0.0005(7) -0.0091(5)
C14 0.0265(8) 0.0206(9) 0.0282(8) -0.0001(6) -0.0005(7) -0.0091(5)
C15 0.0265(8) 0.0206(9) 0.0282(8) -0.0001(6) -0.0005(7) -0.0091(5)
C16 0.0265(8) 0.0206(9) 0.0282(8) -0.0001(6) -0.0005(7) -0.0091(5)
C11B 0.0265(8) 0.0206(9) 0.0282(8) -0.0001(6) -0.0005(7) -0.0091(5)
C12B 0.0265(8) 0.0206(9) 0.0282(8) -0.0001(6) -0.0005(7) -0.0091(5)
C13B 0.0265(8) 0.0206(9) 0.0282(8) -0.0001(6) -0.0005(7) -0.0091(5)
C14B 0.0265(8) 0.0206(9) 0.0282(8) -0.0001(6) -0.0005(7) -0.0091(5)
C15B 0.0265(8) 0.0206(9) 0.0282(8) -0.0001(6) -0.0005(7) -0.0091(5)
C16B 0.0265(8) 0.0206(9) 0.0282(8) -0.0001(6) -0.0005(7) -0.0091(5)
C11C 0.0265(8) 0.0206(9) 0.0282(8) -0.0001(6) -0.0005(7) -0.0091(5)
C12C 0.0265(8) 0.0206(9) 0.0282(8) -0.0001(6) -0.0005(7) -0.0091(5)
C13C 0.0265(8) 0.0206(9) 0.0282(8) -0.0001(6) -0.0005(7) -0.0091(5)
C14C 0.0265(8) 0.0206(9) 0.0282(8) -0.0001(6) -0.0005(7) -0.0091(5)
C15C 0.0265(8) 0.0206(9) 0.0282(8) -0.0001(6) -0.0005(7) -0.0091(5)
C16C 0.0265(8) 0.0206(9) 0.0282(8) -0.0001(6) -0.0005(7) -0.0091(5)
C17 0.0135(9) 0.0161(10) 0.0151(11) -0.0019(8) -0.0001(8) -0.0034(8)
C18 0.0132(9) 0.0181(10) 0.0148(11) -0.0036(8) -0.0009(8) -0.0016(8)
C19 0.0178(10) 0.0160(10) 0.0191(11) -0.0039(8) -0.0027(9) -0.0013(8)
C20 0.0179(10) 0.0161(10) 0.0163(11) -0.0035(8) -0.0027(8) -0.0023(8)
C21 0.0149(10) 0.0134(9) 0.0172(11) -0.0030(8) -0.0024(8) -0.0013(7)
C22 0.0167(10) 0.0177(10) 0.0160(11) -0.0020(8) -0.0033(8) -0.0029(8)
C23 0.0209(11) 0.0184(10) 0.0155(11) 0.0012(8) -0.0027(9) -0.0030(8)
C24 0.0279(12) 0.0140(10) 0.0241(12) 0.0025(9) -0.0056(10) -0.0069(9)
C25 0.0274(12) 0.0160(10) 0.0231(12) -0.0038(9) -0.0066(10) -0.0053(9)
C26 0.0272(12) 0.0239(11) 0.0181(12) 0.0023(9) -0.0018(10) -0.0073(9)
C27 0.0358(14) 0.0474(16) 0.0168(13) 0.0014(11) -0.0035(11) -0.0129(12)
C28 0.0363(15) 0.0395(15) 0.0260(14) -0.0009(11) 0.0054(11) -0.0066(12)
C29 0.0575(18) 0.0300(14) 0.0236(14) 0.0081(11) -0.0004(13) -0.0159(13)
C30 0.0181(10) 0.0223(11) 0.0183(11) -0.0008(9) -0.0008(9) -0.0068(8)
C31 0.0159(10) 0.0300(12) 0.0172(11) -0.0029(9) 0.0014(9) -0.0047(9)
C32 0.0264(12) 0.0287(12) 0.0169(12) -0.0084(9) -0.0021(9) -0.0029(9)
C33 0.0273(12) 0.0200(11) 0.0196(12) -0.0049(9) -0.0036(9) -0.0047(9)
C34 0.0300(13) 0.0495(16) 0.0156(12) 0.0022(11) 0.0003(10) -0.0175(12)
C35 0.0265(12) 0.0423(14) 0.0252(11) 0.0101(10) 0.0049(10) -0.0156(11)
C36 0.0265(12) 0.0423(14) 0.0252(11) 0.0101(10) 0.0049(10) -0.0156(11)
C37 0.0265(12) 0.0423(14) 0.0252(11) 0.0101(10) 0.0049(10) -0.0156(11)
C35B 0.0265(12) 0.0423(14) 0.0252(11) 0.0101(10) 0.0049(10) -0.0156(11)
C36B 0.0265(12) 0.0423(14) 0.0252(11) 0.0101(10) 0.0049(10) -0.0156(11)
C37B 0.0265(12) 0.0423(14) 0.0252(11) 0.0101(10) 0.0049(10) -0.0156(11)
C35C 0.0265(12) 0.0423(14) 0.0252(11) 0.0101(10) 0.0049(10) -0.0156(11)
C36C 0.0265(12) 0.0423(14) 0.0252(11) 0.0101(10) 0.0049(10) -0.0156(11)
C37C 0.0265(12) 0.0423(14) 0.0252(11) 0.0101(10) 0.0049(10) -0.0156(11)
C38 0.0421(18) 0.055(2) 0.070(3) -0.0315(19) -0.0067(17) -0.0036(15)
C39 0.0425(17) 0.0368(16) 0.056(2) -0.0072(14) 0.0057(15) -0.0009(13)
C40 0.0333(15) 0.0516(18) 0.0364(17) -0.0097(14) -0.0044(13) 0.0059(13)
C41 0.0319(15) 0.0476(17) 0.056(2) -0.0229(15) 0.0099(14) -0.0067(13)
C42 0.0531(19) 0.0355(15) 0.0429(19) -0.0046(14) 0.0146(15) 0.0066(14)
C43 0.055(2) 0.057(2) 0.0379(18) -0.0179(16) -0.0107(15) 0.0151(16)

loop_
_atom_type_symbol
_atom_type_description
_atom_type_scat_dispersion_real
_atom_type_scat_dispersion_imag
_atom_type_scat_source
C C 0.0033 0.0016 'International Tables Vol C Tables 4.2.6.8 and 6.1.1.4'
H H 0.0000 0.0000 'International Tables Vol C Tables 4.2.6.8 and 6.1.1.4'
Cl Cl 0.1484 0.1585 'International Tables Vol C Tables 4.2.6.8 and 6.1.1.4'
Hf Hf -0.5830 6.1852 'International Tables Vol C Tables 4.2.6.8 and 6.1.1.4'
N N 0.0061 0.0033 'International Tables Vol C Tables 4.2.6.8 and 6.1.1.4'
Si Si 0.0817 0.0704 'International Tables Vol C Tables 4.2.6.8 and 6.1.1.4'

loop_
_geom_angle_atom_site_label_1
_geom_angle_atom_site_label_2
_geom_angle_atom_site_label_3
_geom_angle
_geom_angle_site_symmetry_1
_geom_angle_site_symmetry_3
_geom_angle_publ_flag
N1 Hf1 C17 73.76(7) . . ?
N1 Hf1 Cl1 106.07(5) . . ?
C17 Hf1 Cl1 120.28(5) . . ?
N1 Hf1 Cl2 108.36(5) . . ?
C17 Hf1 Cl2 133.71(5) . . ?
Cl1 Hf1 Cl2 103.89(2) . . ?
N1 Hf1 C21 89.90(7) . . ?
C17 Hf1 C21 35.62(7) . . ?
Cl1 Hf1 C21 146.16(5) . . ?
Cl2 Hf1 C21 98.78(5) . . ?
N1 Hf1 C18 99.76(7) . . ?
C17 Hf1 C18 34.60(7) . . ?
Cl1 Hf1 C18 91.55(5) . . ?
Cl2 Hf1 C18 142.27(5) . . ?
C21 Hf1 C18 55.86(7) . . ?
N1 Hf1 C20 123.02(7) . . ?
C17 Hf1 C20 57.21(7) . . ?
Cl1 Hf1 C20 122.17(5) . . ?
Cl2 Hf1 C20 88.85(5) . . ?
C21 Hf1 C20 33.17(6) . . ?
C18 Hf1 C20 54.29(7) . . ?
N1 Hf1 C19 129.59(7) . . ?
C17 Hf1 C19 56.46(7) . . ?
Cl1 Hf1 C19 93.35(5) . . ?
Cl2 Hf1 C19 111.32(5) . . ?
C21 Hf1 C19 54.68(7) . . ?
C18 Hf1 C19 32.34(6) . . ?
C20 Hf1 C19 32.24(7) . . ?
N1 Hf1 Si1 35.11(5) . . ?
C17 Hf1 Si1 39.18(5) . . ?
Cl1 Hf1 Si1 114.106(19) . . ?
Cl2 Hf1 Si1 132.40(2) . . ?
C21 Hf1 Si1 63.98(5) . . ?
C18 Hf1 Si1 65.82(5) . . ?
C20 Hf1 Si1 94.01(5) . . ?
C19 Hf1 Si1 94.48(5) . . ?
N1 Si1 C17 93.92(9) . . ?
N1 Si1 C11 111.9(3) . . ?
C17 Si1 C11 111.0(4) . . ?
N1 Si1 C5 120.24(10) . . ?
C17 Si1 C5 109.38(10) . . ?
C11 Si1 C5 109.3(3) . . ?
N1 Si1 C11C 110.8(2) . . ?
C17 Si1 C11C 114.8(3) . . ?
C5 Si1 C11C 107.5(3) . . ?
N1 Si1 C11B 112.9(3) . . ?
C17 Si1 C11B 108.7(3) . . ?
C5 Si1 C11B 110.1(3) . . ?
N1 Si1 Hf1 42.14(6) . . ?
C17 Si1 Hf1 52.53(6) . . ?
C11 Si1 Hf1 115.6(3) . . ?
C5 Si1 Hf1 135.06(7) . . ?
C11C Si1 Hf1 117.4(2) . . ?
C11B Si1 Hf1 114.7(3) . . ?
C1 N1 Si1 130.04(14) . . ?
C1 N1 Hf1 127.19(14) . . ?
Si1 N1 Hf1 102.75(9) . . ?
N1 C1 C3 108.74(18) . . ?
N1 C1 C2 109.63(18) . . ?
C3 C1 C2 109.0(2) . . ?
N1 C1 C4 111.20(19) . . ?
C3 C1 C4 110.1(2) . . ?
C2 C1 C4 108.2(2) . . ?
C1 C2 H2A 109.5 . . ?
C1 C2 H2B 109.5 . . ?
H2A C2 H2B 109.5 . . ?
C1 C2 H2C 109.5 . . ?
H2A C2 H2C 109.5 . . ?
H2B C2 H2C 109.5 . . ?
C1 C3 H3A 109.5 . . ?
C1 C3 H3B 109.5 . . ?
H3A C3 H3B 109.5 . . ?
C1 C3 H3C 109.5 . . ?
H3A C3 H3C 109.5 . . ?
H3B C3 H3C 109.5 . . ?
C1 C4 H4A 109.5 . . ?
C1 C4 H4B 109.5 . . ?
H4A C4 H4B 109.5 . . ?
C1 C4 H4C 109.5 . . ?
H4A C4 H4C 109.5 . . ?
H4B C4 H4C 109.5 . . ?
C6 C5 C10 116.7(2) . . ?
C6 C5 Si1 126.44(19) . . ?
C10 C5 Si1 116.73(18) . . ?
C5 C6 C7 121.7(3) . . ?
C5 C6 H6 119.2 . . ?
C7 C6 H6 119.2 . . ?
C8 C7 C6 120.3(3) . . ?
C8 C7 H7 119.9 . . ?
C6 C7 H7 119.9 . . ?
C7 C8 C9 119.6(3) . . ?
C7 C8 H8 120.2 . . ?
C9 C8 H8 120.2 . . ?
C8 C9 C10 119.9(3) . . ?
C8 C9 H9 120.0 . . ?
C10 C9 H9 120.0 . . ?
C9 C10 C5 121.8(3) . . ?
C9 C10 H10 119.1 . . ?
C5 C10 H10 119.1 . . ?
C12 C11 C16 120.0 . . ?
C12 C11 Si1 123.1(5) . . ?
C16 C11 Si1 116.7(5) . . ?
C11 C12 C13 120.0 . . ?
C11 C12 H12 120.0 . . ?
C13 C12 H12 120.0 . . ?
C14 C13 C12 120.0 . . ?
C14 C13 H13 120.0 . . ?
C12 C13 H13 120.0 . . ?
C13 C14 C15 120.0 . . ?
C13 C14 H14 120.0 . . ?
C15 C14 H14 120.0 . . ?
C16 C15 C14 120.0 . . ?
C16 C15 H15 120.0 . . ?
C14 C15 H15 120.0 . . ?
C15 C16 C11 120.0 . . ?
C15 C16 H16 120.0 . . ?
C11 C16 H16 120.0 . . ?
C12B C11B C16B 120.0 . . ?
C12B C11B Si1 117.7(5) . . ?
C16B C11B Si1 121.8(5) . . ?
C11B C12B C13B 120.0 . . ?
C11B C12B H12B 120.0 . . ?
C13B C12B H12B 120.0 . . ?
C14B C13B C12B 120.0 . . ?
C14B C13B H13B 120.0 . . ?
C12B C13B H13B 120.0 . . ?
C13B C14B C15B 120.0 . . ?
C13B C14B H14B 120.0 . . ?
C15B C14B H14B 120.0 . . ?
C14B C15B C16B 120.0 . . ?
C14B C15B H15B 120.0 . . ?
C16B C15B H15B 120.0 . . ?
C15B C16B C11B 120.0 . . ?
C15B C16B H16B 120.0 . . ?
C11B C16B H16B 120.0 . . ?
C12C C11C C16C 120.0 . . ?
C12C C11C Si1 118.1(4) . . ?
C16C C11C Si1 121.9(4) . . ?
C11C C12C C13C 120.0 . . ?
C11C C12C H12C 120.0 . . ?
C13C C12C H12C 120.0 . . ?
C14C C13C C12C 120.0 . . ?
C14C C13C H13C 120.0 . . ?
C12C C13C H13C 120.0 . . ?
C13C C14C C15C 120.0 . . ?
C13C C14C H14C 120.0 . . ?
C15C C14C H14C 120.0 . . ?
C16C C15C C14C 120.0 . . ?
C16C C15C H15C 120.0 . . ?
C14C C15C H15C 120.0 . . ?
C15C C16C C11C 120.0 . . ?
C15C C16C H16C 120.0 . . ?
C11C C16C H16C 120.0 . . ?
C18 C17 C21 105.24(17) . . ?
C18 C17 Si1 128.30(15) . . ?
C21 C17 Si1 119.71(15) . . ?
C18 C17 Hf1 79.20(12) . . ?
C21 C17 Hf1 75.30(11) . . ?
Si1 C17 Hf1 88.29(8) . . ?
C30 C18 C19 119.06(19) . . ?
C30 C18 C17 131.23(19) . . ?
C19 C18 C17 109.63(18) . . ?
C30 C18 Hf1 120.41(14) . . ?
C19 C18 Hf1 77.82(12) . . ?
C17 C18 Hf1 66.20(11) . . ?
C33 C19 C18 119.9(2) . . ?
C33 C19 C20 132.1(2) . . ?
C18 C19 C20 107.96(18) . . ?
C33 C19 Hf1 124.51(15) . . ?
C18 C19 Hf1 69.84(12) . . ?
C20 C19 Hf1 72.63(12) . . ?
C25 C20 C21 119.5(2) . . ?
C25 C20 C19 133.2(2) . . ?
C21 C20 C19 107.31(18) . . ?
C25 C20 Hf1 121.92(15) . . ?
C21 C20 Hf1 67.28(11) . . ?
C19 C20 Hf1 75.13(12) . . ?
C22 C21 C20 119.00(19) . . ?
C22 C21 C17 130.83(19) . . ?
C20 C21 C17 109.62(18) . . ?
C22 C21 Hf1 111.75(14) . . ?
C20 C21 Hf1 79.55(12) . . ?
C17 C21 Hf1 69.09(11) . . ?
C23 C22 C21 121.1(2) . . ?
C23 C22 H22 119.4 . . ?
C21 C22 H22 119.4 . . ?
C22 C23 C24 118.4(2) . . ?
C22 C23 C26 119.0(2) . . ?
C24 C23 C26 122.6(2) . . ?
C25 C24 C23 122.7(2) . . ?
C25 C24 H24 118.6 . . ?
C23 C24 H24 118.6 . . ?
C24 C25 C20 119.0(2) . . ?
C24 C25 H25 120.5 . . ?
C20 C25 H25 120.5 . . ?
C28 C26 C23 108.59(19) . . ?
C28 C26 C27 109.4(2) . . ?
C23 C26 C27 109.86(19) . . ?
C28 C26 C29 108.6(2) . . ?
C23 C26 C29 112.3(2) . . ?
C27 C26 C29 108.0(2) . . ?
C26 C27 H27A 109.5 . . ?
C26 C27 H27B 109.5 . . ?
H27A C27 H27B 109.5 . . ?
C26 C27 H27C 109.5 . . ?
H27A C27 H27C 109.5 . . ?
H27B C27 H27C 109.5 . . ?
C26 C28 H28A 109.5 . . ?
C26 C28 H28B 109.5 . . ?
H28A C28 H28B 109.5 . . ?
C26 C28 H28C 109.5 . . ?
H28A C28 H28C 109.5 . . ?
H28B C28 H28C 109.5 . . ?
C26 C29 H29A 109.5 . . ?
C26 C29 H29B 109.5 . . ?
H29A C29 H29B 109.5 . . ?
C26 C29 H29C 109.5 . . ?
H29A C29 H29C 109.5 . . ?
H29B C29 H29C 109.5 . . ?
C31 C30 C18 120.3(2) . . ?
C31 C30 H30 119.8 . . ?
C18 C30 H30 119.8 . . ?
C30 C31 C32 119.2(2) . . ?
C30 C31 C34 122.4(2) . . ?
C32 C31 C34 118.4(2) . . ?
C33 C32 C31 122.5(2) . . ?
C33 C32 H32 118.8 . . ?
C31 C32 H32 118.8 . . ?
C32 C33 C19 119.0(2) . . ?
C32 C33 H33 120.5 . . ?
C19 C33 H33 120.5 . . ?
C35B C34 C37B 111.7(5) . . ?
C36 C34 C35 110.7(4) . . ?
C36C C34 C37C 111.5(4) . . ?
C36 C34 C37 109.2(3) . . ?
C35 C34 C37 107.0(4) . . ?
C35B C34 C31 113.2(4) . . ?
C36C C34 C31 114.5(4) . . ?
C37B C34 C31 117.2(5) . . ?
C36 C34 C31 110.3(3) . . ?
C35 C34 C31 114.1(3) . . ?
C37C C34 C31 113.3(5) . . ?
C37 C34 C31 105.2(3) . . ?
C35B C34 C36B 107.0(5) . . ?
C37B C34 C36B 107.0(4) . . ?
C31 C34 C36B 99.3(4) . . ?
C36C C34 C35C 107.1(4) . . ?
C37C C34 C35C 103.3(4) . . ?
C31 C34 C35C 106.2(4) . . ?
C34 C35 H35A 109.5 . . ?
C34 C35 H35B 109.5 . . ?
H35A C35 H35B 109.5 . . ?
C34 C35 H35C 109.5 . . ?
H35A C35 H35C 109.5 . . ?
H35B C35 H35C 109.5 . . ?
C34 C36 H36A 109.5 . . ?
C34 C36 H36B 109.5 . . ?
H36A C36 H36B 109.5 . . ?
C34 C36 H36C 109.5 . . ?
H36A C36 H36C 109.5 . . ?
H36B C36 H36C 109.5 . . ?
C34 C37 H37A 109.5 . . ?
C34 C37 H37B 109.5 . . ?
H37A C37 H37B 109.5 . . ?
C34 C37 H37C 109.5 . . ?
H37A C37 H37C 109.5 . . ?
H37B C37 H37C 109.5 . . ?
C34 C35B H35D 109.5 . . ?
C34 C35B H35E 109.5 . . ?
H35D C35B H35E 109.5 . . ?
C34 C35B H35F 109.5 . . ?
H35D C35B H35F 109.5 . . ?
H35E C35B H35F 109.5 . . ?
C34 C36B H36D 109.5 . . ?
C34 C36B H36E 109.5 . . ?
H36D C36B H36E 109.5 . . ?
C34 C36B H36F 109.5 . . ?
H36D C36B H36F 109.5 . . ?
H36E C36B H36F 109.5 . . ?
C34 C37B H37D 109.5 . . ?
C34 C37B H37E 109.5 . . ?
H37D C37B H37E 109.5 . . ?
C34 C37B H37F 109.5 . . ?
H37D C37B H37F 109.5 . . ?
H37E C37B H37F 109.5 . . ?
C34 C35C H35G 109.5 . . ?
C34 C35C H35H 109.5 . . ?
H35G C35C H35H 109.5 . . ?
C34 C35C H35I 109.5 . . ?
H35G C35C H35I 109.5 . . ?
H35H C35C H35I 109.5 . . ?
C34 C36C H36G 109.5 . . ?
C34 C36C H36H 109.5 . . ?
H36G C36C H36H 109.5 . . ?
C34 C36C H36I 109.5 . . ?
H36G C36C H36I 109.5 . . ?
H36H C36C H36I 109.5 . . ?
C34 C37C H37G 109.5 . . ?
C34 C37C H37H 109.5 . . ?
H37G C37C H37H 109.5 . . ?
C34 C37C H37I 109.5 . . ?
H37G C37C H37I 109.5 . . ?
H37H C37C H37I 109.5 . . ?
C43 C38 C39 120.5(3) . . ?
C43 C38 H38 119.8 . . ?
C39 C38 H38 119.8 . . ?
C40 C39 C38 119.0(3) . . ?
C40 C39 H39 120.5 . . ?
C38 C39 H39 120.5 . . ?
C39 C40 C41 120.6(3) . . ?
C39 C40 H40 119.7 . . ?
C41 C40 H40 119.7 . . ?
C42 C41 C40 119.8(3) . . ?
C42 C41 H41 120.1 . . ?
C40 C41 H41 120.1 . . ?
C43 C42 C41 119.7(3) . . ?
C43 C42 H42 120.1 . . ?
C41 C42 H42 120.1 . . ?
C42 C43 C38 120.3(3) . . ?
C42 C43 H43 119.8 . . ?
C38 C43 H43 119.8 . . ?

loop_
_geom_bond_atom_site_label_1
_geom_bond_atom_site_label_2
_geom_bond_distance
_geom_bond_site_symmetry_2
_geom_bond_publ_flag
Hf1 N1 2.0300(17) . ?
Hf1 C17 2.343(2) . ?
Hf1 Cl1 2.3656(6) . ?
Hf1 Cl2 2.3691(6) . ?
Hf1 C21 2.426(2) . ?
Hf1 C18 2.516(2) . ?
Hf1 C20 2.587(2) . ?
Hf1 C19 2.619(2) . ?
Hf1 Si1 2.9510(6) . ?
Si1 N1 1.7402(18) . ?
Si1 C17 1.865(2) . ?
Si1 C11 1.867(5) . ?
Si1 C5 1.880(2) . ?
Si1 C11C 1.891(5) . ?
Si1 C11B 1.921(6) . ?
N1 C1 1.489(3) . ?
C1 C3 1.527(3) . ?
C1 C2 1.528(3) . ?
C1 C4 1.530(3) . ?
C2 H2A 0.9800 . ?
C2 H2B 0.9800 . ?
C2 H2C 0.9800 . ?
C3 H3A 0.9800 . ?
C3 H3B 0.9800 . ?
C3 H3C 0.9800 . ?
C4 H4A 0.9800 . ?
C4 H4B 0.9800 . ?
C4 H4C 0.9800 . ?
C5 C6 1.389(3) . ?
C5 C10 1.399(3) . ?
C6 C7 1.389(4) . ?
C6 H6 0.9500 . ?
C7 C8 1.373(4) . ?
C7 H7 0.9500 . ?
C8 C9 1.379(4) . ?
C8 H8 0.9500 . ?
C9 C10 1.385(4) . ?
C9 H9 0.9500 . ?
C10 H10 0.9500 . ?
C11 C12 1.3900 . ?
C11 C16 1.3900 . ?
C12 C13 1.3900 . ?
C12 H12 0.9500 . ?
C13 C14 1.3900 . ?
C13 H13 0.9500 . ?
C14 C15 1.3900 . ?
C14 H14 0.9500 . ?
C15 C16 1.3900 . ?
C15 H15 0.9500 . ?
C16 H16 0.9500 . ?
C11B C12B 1.3900 . ?
C11B C16B 1.3900 . ?
C12B C13B 1.3900 . ?
C12B H12B 0.9500 . ?
C13B C14B 1.3900 . ?
C13B H13B 0.9500 . ?
C14B C15B 1.3900 . ?
C14B H14B 0.9500 . ?
C15B C16B 1.3900 . ?
C15B H15B 0.9500 . ?
C16B H16B 0.9500 . ?
C11C C12C 1.3900 . ?
C11C C16C 1.3900 . ?
C12C C13C 1.3900 . ?
C12C H12C 0.9500 . ?
C13C C14C 1.3900 . ?
C13C H13C 0.9500 . ?
C14C C15C 1.3900 . ?
C14C H14C 0.9500 . ?
C15C C16C 1.3900 . ?
C15C H15C 0.9500 . ?
C16C H16C 0.9500 . ?
C17 C18 1.454(3) . ?
C17 C21 1.461(3) . ?
C18 C30 1.422(3) . ?
C18 C19 1.434(3) . ?
C19 C33 1.410(3) . ?
C19 C20 1.446(3) . ?
C20 C25 1.415(3) . ?
C20 C21 1.439(3) . ?
C21 C22 1.407(3) . ?
C22 C23 1.382(3) . ?
C22 H22 0.9500 . ?
C23 C24 1.422(3) . ?
C23 C26 1.530(3) . ?
C24 C25 1.366(3) . ?
C24 H24 0.9500 . ?
C25 H25 0.9500 . ?
C26 C28 1.529(4) . ?
C26 C27 1.536(3) . ?
C26 C29 1.540(3) . ?
C27 H27A 0.9800 . ?
C27 H27B 0.9800 . ?
C27 H27C 0.9800 . ?
C28 H28A 0.9800 . ?
C28 H28B 0.9800 . ?
C28 H28C 0.9800 . ?
C29 H29A 0.9800 . ?
C29 H29B 0.9800 . ?
C29 H29C 0.9800 . ?
C30 C31 1.375(3) . ?
C30 H30 0.9500 . ?
C31 C32 1.426(3) . ?
C31 C34 1.536(3) . ?
C32 C33 1.363(3) . ?
C32 H32 0.9500 . ?
C33 H33 0.9500 . ?
C34 C35B 1.503(4) . ?
C34 C36C 1.506(4) . ?
C34 C37B 1.509(4) . ?
C34 C36 1.523(3) . ?
C34 C35 1.525(3) . ?
C34 C37C 1.526(4) . ?
C34 C37 1.532(3) . ?
C34 C36B 1.560(4) . ?
C34 C35C 1.565(4) . ?
C35 H35A 0.9800 . ?
C35 H35B 0.9800 . ?
C35 H35C 0.9800 . ?
C36 H36A 0.9800 . ?
C36 H36B 0.9800 . ?
C36 H36C 0.9800 . ?
C37 H37A 0.9800 . ?
C37 H37B 0.9800 . ?
C37 H37C 0.9800 . ?
C35B H35D 0.9800 . ?
C35B H35E 0.9800 . ?
C35B H35F 0.9800 . ?
C36B H36D 0.9800 . ?
C36B H36E 0.9800 . ?
C36B H36F 0.9800 . ?
C37B H37D 0.9800 . ?
C37B H37E 0.9800 . ?
C37B H37F 0.9800 . ?
C35C H35G 0.9800 . ?
C35C H35H 0.9800 . ?
C35C H35I 0.9800 . ?
C36C H36G 0.9800 . ?
C36C H36H 0.9800 . ?
C36C H36I 0.9800 . ?
C37C H37G 0.9800 . ?
C37C H37H 0.9800 . ?
C37C H37I 0.9800 . ?
C38 C43 1.369(5) . ?
C38 C39 1.376(5) . ?
C38 H38 0.9500 . ?
C39 C40 1.373(5) . ?
C39 H39 0.9500 . ?
C40 C41 1.377(4) . ?
C40 H40 0.9500 . ?
C41 C42 1.374(5) . ?
C41 H41 0.9500 . ?
C42 C43 1.368(5) . ?
C42 H42 0.9500 . ?
C43 H43 0.9500 . ?

loop_
_geom_torsion_atom_site_label_1
_geom_torsion_atom_site_label_2
_geom_torsion_atom_site_label_3
_geom_torsion_atom_site_label_4
_geom_torsion
_geom_torsion_site_symmetry_1
_geom_torsion_site_symmetry_2
_geom_torsion_site_symmetry_3
_geom_torsion_site_symmetry_4
_geom_torsion_publ_flag
C17 Si1 N1 C1 -171.61(19) . . . . ?
C11 Si1 N1 C1 73.8(4) . . . . ?
C5 Si1 N1 C1 -56.5(2) . . . . ?
C11C Si1 N1 C1 70.0(4) . . . . ?
C11B Si1 N1 C1 76.2(4) . . . . ?
Hf1 Si1 N1 C1 178.3(2) . . . . ?
C17 Si1 N1 Hf1 10.08(10) . . . . ?
C11 Si1 N1 Hf1 -104.5(4) . . . . ?
C5 Si1 N1 Hf1 125.23(10) . . . . ?
C11C Si1 N1 Hf1 -108.3(3) . . . . ?
C11B Si1 N1 Hf1 -102.1(3) . . . . ?
Si1 N1 C1 C3 92.8(2) . . . . ?
Hf1 N1 C1 C3 -89.2(2) . . . . ?
Si1 N1 C1 C2 -148.05(18) . . . . ?
Hf1 N1 C1 C2 29.9(3) . . . . ?
Si1 N1 C1 C4 -28.5(3) . . . . ?
Hf1 N1 C1 C4 149.42(16) . . . . ?
N1 Si1 C5 C6 41.5(3) . . . . ?
C17 Si1 C5 C6 148.3(2) . . . . ?
C11 Si1 C5 C6 -90.0(4) . . . . ?
C11C Si1 C5 C6 -86.5(4) . . . . ?
C11B Si1 C5 C6 -92.4(4) . . . . ?
Hf1 Si1 C5 C6 92.3(2) . . . . ?
N1 Si1 C5 C10 -141.95(18) . . . . ?
C17 Si1 C5 C10 -35.2(2) . . . . ?
C11 Si1 C5 C10 86.6(4) . . . . ?
C11C Si1 C5 C10 90.1(3) . . . . ?
C11B Si1 C5 C10 84.2(3) . . . . ?
Hf1 Si1 C5 C10 -91.1(2) . . . . ?
C10 C5 C6 C7 1.0(4) . . . . ?
Si1 C5 C6 C7 177.6(2) . . . . ?
C5 C6 C7 C8 -1.2(5) . . . . ?
C6 C7 C8 C9 0.3(5) . . . . ?
C7 C8 C9 C10 0.7(5) . . . . ?
C8 C9 C10 C5 -0.9(4) . . . . ?
C6 C5 C10 C9 0.1(4) . . . . ?
Si1 C5 C10 C9 -176.8(2) . . . . ?
N1 Si1 C11 C12 -164.9(5) . . . . ?
C17 Si1 C11 C12 91.6(7) . . . . ?
C5 Si1 C11 C12 -29.1(7) . . . . ?
Hf1 Si1 C11 C12 149.1(5) . . . . ?
N1 Si1 C11 C16 20.4(4) . . . . ?
C17 Si1 C11 C16 -83.1(3) . . . . ?
C5 Si1 C11 C16 156.1(3) . . . . ?
Hf1 Si1 C11 C16 -25.7(4) . . . . ?
C16 C11 C12 C13 0.0 . . . . ?
Si1 C11 C12 C13 -174.6(8) . . . . ?
C11 C12 C13 C14 0.0 . . . . ?
C12 C13 C14 C15 0.0 . . . . ?
C13 C14 C15 C16 0.0 . . . . ?
C14 C15 C16 C11 0.0 . . . . ?
C12 C11 C16 C15 0.0 . . . . ?
Si1 C11 C16 C15 174.9(7) . . . . ?
C16B C11B C12B C13B 0.0 . . . . ?
Si1 C11B C12B C13B -172.0(6) . . . . ?
C11B C12B C13B C14B 0.0 . . . . ?
C12B C13B C14B C15B 0.0 . . . . ?
C13B C14B C15B C16B 0.0 . . . . ?
C14B C15B C16B C11B 0.0 . . . . ?
C12B C11B C16B C15B 0.0 . . . . ?
Si1 C11B C16B C15B 171.7(6) . . . . ?
N1 Si1 C11C C12C -153.2(4) . . . . ?
C17 Si1 C11C C12C 101.9(4) . . . . ?
C5 Si1 C11C C12C -20.0(5) . . . . ?
Hf1 Si1 C11C C12C 160.9(3) . . . . ?
N1 Si1 C11C C16C 29.4(3) . . . . ?
C17 Si1 C11C C16C -75.4(3) . . . . ?
C5 Si1 C11C C16C 162.7(2) . . . . ?
Hf1 Si1 C11C C16C -16.4(4) . . . . ?
C16C C11C C12C C13C 0.0 . . . . ?
Si1 C11C C12C C13C -177.4(5) . . . . ?
C11C C12C C13C C14C 0.0 . . . . ?
C12C C13C C14C C15C 0.0 . . . . ?
C13C C14C C15C C16C 0.0 . . . . ?
C14C C15C C16C C11C 0.0 . . . . ?
C12C C11C C16C C15C 0.0 . . . . ?
Si1 C11C C16C C15C 177.3(6) . . . . ?
N1 Si1 C17 C18 -83.29(19) . . . . ?
C11 Si1 C17 C18 32.0(4) . . . . ?
C5 Si1 C17 C18 152.70(18) . . . . ?
C11C Si1 C17 C18 31.8(3) . . . . ?
C11B Si1 C17 C18 32.5(3) . . . . ?
Hf1 Si1 C17 C18 -74.78(18) . . . . ?
N1 Si1 C17 C21 63.47(17) . . . . ?
C11 Si1 C17 C21 178.8(3) . . . . ?
C5 Si1 C17 C21 -60.54(18) . . . . ?
C11C Si1 C17 C21 178.6(3) . . . . ?
C11B Si1 C17 C21 179.3(3) . . . . ?
Hf1 Si1 C17 C21 71.98(15) . . . . ?
N1 Si1 C17 Hf1 -8.51(8) . . . . ?
C11 Si1 C17 Hf1 106.8(3) . . . . ?
C5 Si1 C17 Hf1 -132.51(9) . . . . ?
C11C Si1 C17 Hf1 106.6(3) . . . . ?
C11B Si1 C17 Hf1 107.3(3) . . . . ?
C21 C17 C18 C30 178.2(2) . . . . ?
Si1 C17 C18 C30 -31.3(3) . . . . ?
Hf1 C17 C18 C30 -110.4(2) . . . . ?
C21 C17 C18 C19 -5.1(2) . . . . ?
Si1 C17 C18 C19 145.38(17) . . . . ?
Hf1 C17 C18 C19 66.29(15) . . . . ?
C21 C17 C18 Hf1 -71.35(13) . . . . ?
Si1 C17 C18 Hf1 79.08(16) . . . . ?
C30 C18 C19 C33 -0.8(3) . . . . ?
C17 C18 C19 C33 -178.00(19) . . . . ?
Hf1 C18 C19 C33 -119.02(19) . . . . ?
C30 C18 C19 C20 -178.76(19) . . . . ?
C17 C18 C19 C20 4.1(2) . . . . ?
Hf1 C18 C19 C20 63.04(15) . . . . ?
C30 C18 C19 Hf1 118.20(19) . . . . ?
C17 C18 C19 Hf1 -58.99(14) . . . . ?
C33 C19 C20 C25 1.1(4) . . . . ?
C18 C19 C20 C25 178.7(2) . . . . ?
Hf1 C19 C20 C25 -120.1(3) . . . . ?
C33 C19 C20 C21 -178.9(2) . . . . ?
C18 C19 C20 C21 -1.3(2) . . . . ?
Hf1 C19 C20 C21 59.92(14) . . . . ?
C33 C19 C20 Hf1 121.2(2) . . . . ?
C18 C19 C20 Hf1 -61.25(14) . . . . ?
C25 C20 C21 C22 5.8(3) . . . . ?
C19 C20 C21 C22 -174.23(19) . . . . ?
Hf1 C20 C21 C22 -109.19(19) . . . . ?
C25 C20 C21 C17 178.14(19) . . . . ?
C19 C20 C21 C17 -1.9(2) . . . . ?
Hf1 C20 C21 C17 63.19(14) . . . . ?
C25 C20 C21 Hf1 114.95(19) . . . . ?
C19 C20 C21 Hf1 -65.05(15) . . . . ?
C18 C17 C21 C22 175.4(2) . . . . ?
Si1 C17 C21 C22 21.9(3) . . . . ?
Hf1 C17 C21 C22 101.2(2) . . . . ?
C18 C17 C21 C20 4.2(2) . . . . ?
Si1 C17 C21 C20 -149.30(15) . . . . ?
Hf1 C17 C21 C20 -69.98(15) . . . . ?
C18 C17 C21 Hf1 74.20(13) . . . . ?
Si1 C17 C21 Hf1 -79.32(13) . . . . ?
C20 C21 C22 C23 -4.7(3) . . . . ?
C17 C21 C22 C23 -175.2(2) . . . . ?
Hf1 C21 C22 C23 -94.6(2) . . . . ?
C21 C22 C23 C24 1.1(3) . . . . ?
C21 C22 C23 C26 179.4(2) . . . . ?
C22 C23 C24 C25 1.6(3) . . . . ?
C26 C23 C24 C25 -176.6(2) . . . . ?
C23 C24 C25 C20 -0.5(3) . . . . ?
C21 C20 C25 C24 -3.2(3) . . . . ?
C19 C20 C25 C24 176.8(2) . . . . ?
Hf1 C20 C25 C24 77.0(2) . . . . ?
C22 C23 C26 C28 -69.6(3) . . . . ?
C24 C23 C26 C28 108.7(2) . . . . ?
C22 C23 C26 C27 50.0(3) . . . . ?
C24 C23 C26 C27 -131.7(2) . . . . ?
C22 C23 C26 C29 170.3(2) . . . . ?
C24 C23 C26 C29 -11.5(3) . . . . ?
C19 C18 C30 C31 1.2(3) . . . . ?
C17 C18 C30 C31 177.7(2) . . . . ?
Hf1 C18 C30 C31 93.9(2) . . . . ?
C18 C30 C31 C32 -1.0(3) . . . . ?
C18 C30 C31 C34 177.5(2) . . . . ?
C30 C31 C32 C33 0.3(3) . . . . ?
C34 C31 C32 C33 -178.2(2) . . . . ?
C31 C32 C33 C19 0.2(4) . . . . ?
C18 C19 C33 C32 0.1(3) . . . . ?
C20 C19 C33 C32 177.5(2) . . . . ?
Hf1 C19 C33 C32 -84.9(3) . . . . ?
C30 C31 C34 C35B -12.6(5) . . . . ?
C32 C31 C34 C35B 165.9(5) . . . . ?
C30 C31 C34 C36C -91.6(5) . . . . ?
C32 C31 C34 C36C 86.9(5) . . . . ?
C30 C31 C34 C37B 119.6(5) . . . . ?
C32 C31 C34 C37B -61.9(5) . . . . ?
C30 C31 C34 C36 -113.7(4) . . . . ?
C32 C31 C34 C36 64.8(4) . . . . ?
C30 C31 C34 C35 11.7(4) . . . . ?
C32 C31 C34 C35 -169.8(4) . . . . ?
C30 C31 C34 C37C 139.1(5) . . . . ?
C32 C31 C34 C37C -42.5(5) . . . . ?
C30 C31 C34 C37 128.6(4) . . . . ?
C32 C31 C34 C37 -52.9(4) . . . . ?
C30 C31 C34 C36B -125.7(4) . . . . ?
C32 C31 C34 C36B 52.7(4) . . . . ?
C30 C31 C34 C35C 26.4(4) . . . . ?
C32 C31 C34 C35C -155.2(4) . . . . ?
C43 C38 C39 C40 -0.7(5) . . . . ?
C38 C39 C40 C41 0.6(5) . . . . ?
C39 C40 C41 C42 -0.5(4) . . . . ?
C40 C41 C42 C43 0.4(4) . . . . ?
C41 C42 C43 C38 -0.5(5) . . . . ?
C39 C38 C43 C42 0.6(5) . . . . ?
